data_4313389
loop_
_publ_author_name
'Olga Crespo'
'M. Concepci\'on Gimeno'
'Peter G. Jones'
'Antonio Laguna'
'Jos\'e M. L\'opez-de-Luzuriaga'
'Miguel Monge'
'Juan L. P\'erez'
'Miguel A. Ram\'on'

_publ_section_title
;
 Luminescentnido-Carborane-Diphosphine Anions [(PR2)2C2B9H10]-(R =
 Ph,iPr). Modification of Their Luminescence Properties upon Formation of
 Three-Coordinate Gold(I) Complexes
;
_journal_name_full 'Inorganic Chemistry'
_journal_page_first 2061
_journal_page_last 2068
_journal_paper_doi 10.1021/ic0259843
_journal_volume 42
_journal_year 2003
_chemical_formula_sum 'C32 H56 Au B9 P3'
_space_group_IT_number 61
_symmetry_cell_setting orthorhombic
_symmetry_space_group_name_Hall '-P 2ac 2ab'
_symmetry_space_group_name_H-M 'P b c a'
_atom_sites_solution_hydrogens geom
_atom_sites_solution_primary patterson
_atom_sites_solution_secondary difmap
_audit_creation_method SHELXL-97
_cell_angle_alpha 90.00
_cell_angle_beta 90.00
_cell_angle_gamma 90.00
_cell_formula_units_Z 8
_cell_length_a 17.7478(16)
_cell_length_b 19.8792(18)
_cell_length_c 21.3960(18)
_cell_measurement_reflns_used 8192
_cell_measurement_temperature 143(2)
_cell_measurement_theta_max 28
_cell_measurement_theta_min 2
_cell_volume 7548.8(12)
_computing_cell_refinement 'Bruker SMART'
_computing_data_collection 'Bruker SMART'
_computing_data_reduction 'Bruker SAINT'
_computing_molecular_graphics 'Siemens XP'
_computing_publication_material SHELXL-97
_computing_structure_refinement 'SHELXL-97 (Sheldrick, 1997)'
_computing_structure_solution 'SHELXS-97 (Sheldrick, 1990)'
_diffrn_ambient_temperature 143(2)
_diffrn_detector_area_resol_mean 8.192
_diffrn_measured_fraction_theta_full 1.000
_diffrn_measured_fraction_theta_max 1.000
_diffrn_measurement_device_type 'Bruker SMART 1000 CCD'
_diffrn_measurement_method '\w-scans and f-scans'
_diffrn_radiation_monochromator graphite
_diffrn_radiation_source 'fine-focus sealed tube'
_diffrn_radiation_type MoK\a
_diffrn_radiation_wavelength 0.71073
_diffrn_reflns_av_R_equivalents 0.0663
_diffrn_reflns_av_sigmaI/netI 0.0349
_diffrn_reflns_limit_h_max 24
_diffrn_reflns_limit_h_min -24
_diffrn_reflns_limit_k_max 27
_diffrn_reflns_limit_k_min -27
_diffrn_reflns_limit_l_max 29
_diffrn_reflns_limit_l_min -30
_diffrn_reflns_number 125800
_diffrn_reflns_theta_full 30.00
_diffrn_reflns_theta_max 30.03
_diffrn_reflns_theta_min 1.81
_exptl_absorpt_coefficient_mu 4.047
_exptl_absorpt_correction_T_max 0.862
_exptl_absorpt_correction_T_min 0.597
_exptl_absorpt_process_details SADABS
_exptl_crystal_colour yellow
_exptl_crystal_density_diffrn 1.455
_exptl_crystal_density_method 'not measured'
_exptl_crystal_description prism
_exptl_crystal_F_000 3328
_exptl_crystal_size_max 0.36
_exptl_crystal_size_mid 0.16
_exptl_crystal_size_min 0.12
_refine_diff_density_max 1.494
_refine_diff_density_min -0.812
_refine_diff_density_rms 0.093
_refine_ls_extinction_method none
_refine_ls_goodness_of_fit_ref 0.976
_refine_ls_hydrogen_treatment 'BHB hydrogen difmap located,others riding'
_refine_ls_matrix_type full
_refine_ls_number_parameters 422
_refine_ls_number_reflns 11032
_refine_ls_number_restraints 193
_refine_ls_restrained_S_all 0.967
_refine_ls_R_factor_all 0.0459
_refine_ls_R_factor_gt 0.0232
_refine_ls_shift/su_max 0.004
_refine_ls_shift/su_mean 0.000
_refine_ls_structure_factor_coef Fsqd
_refine_ls_weighting_details 'calc w=1/[\s^2^(Fo^2^)+(0.0228P)^2^] where P=(Fo^2^+2Fc^2^)/3'
_refine_ls_weighting_scheme calc
_refine_ls_wR_factor_gt 0.0479
_refine_ls_wR_factor_ref 0.0521
_reflns_number_gt 7639
_reflns_number_total 11032
_reflns_threshold_expression >2sigma(I)
_cod_data_source_file ic0259843.cif
_cod_data_source_block carbphos
_cod_depositor_comments
;

2020-10-30
Z value changed to be consistent with given formula
                 miguel
;
_cod_original_formula_units_Z 4
_cod_database_code 4313389

loop_
_symmetry_equiv_pos_as_xyz
'x, y, z'
'-x+1/2, -y, z+1/2'
'-x, y+1/2, -z+1/2'
'x+1/2, -y+1/2, -z'
'-x, -y, -z'
'x-1/2, y, -z-1/2'
'x, -y-1/2, z-1/2'
'-x-1/2, y-1/2, z'

loop_
_atom_site_label
_atom_site_type_symbol
_atom_site_fract_x
_atom_site_fract_y
_atom_site_fract_z
_atom_site_U_iso_or_equiv
_atom_site_adp_type
_atom_site_occupancy
_atom_site_symmetry_multiplicity
_atom_site_calc_flag
_atom_site_refinement_flags
_atom_site_disorder_assembly
_atom_site_disorder_group
Au Au 0.503136(4) 0.242349(4) 0.365994(4) 0.01612(3) Uani 1 1 d . . .
P1 P 0.56193(3) 0.13337(3) 0.35972(3) 0.01532(11) Uani 1 1 d . . .
P2 P 0.59271(3) 0.28654(3) 0.29418(3) 0.01592(11) Uani 1 1 d . . .
P3 P 0.41868(3) 0.28275(3) 0.43890(3) 0.01795(12) Uani 1 1 d . . .
C11 C 0.51291(12) 0.06392(11) 0.31894(11) 0.0198(5) Uani 1 1 d U . .
H11 H 0.5459 0.0232 0.3205 0.024 Uiso 1 1 calc R . .
C12 C 0.49841(14) 0.08115(12) 0.25066(11) 0.0259(5) Uani 1 1 d U . .
H12A H 0.5463 0.0914 0.2300 0.031 Uiso 1 1 calc R . .
H12B H 0.4651 0.1204 0.2482 0.031 Uiso 1 1 calc R . .
H12C H 0.4745 0.0428 0.2299 0.031 Uiso 1 1 calc R . .
C13 C 0.43805(13) 0.04703(12) 0.35194(11) 0.0251(5) Uani 1 1 d U . .
H13A H 0.4480 0.0358 0.3958 0.030 Uiso 1 1 calc R . .
H13B H 0.4143 0.0085 0.3312 0.030 Uiso 1 1 calc R . .
H13C H 0.4043 0.0860 0.3498 0.030 Uiso 1 1 calc R . .
C21 C 0.58982(13) 0.09807(12) 0.43716(10) 0.0198(5) Uani 1 1 d U . .
H21 H 0.6375 0.1213 0.4496 0.024 Uiso 1 1 calc R . .
C22 C 0.60700(14) 0.02273(12) 0.43668(12) 0.0277(6) Uani 1 1 d U . .
H22A H 0.6445 0.0130 0.4043 0.033 Uiso 1 1 calc R . .
H22B H 0.5607 -0.0024 0.4279 0.033 Uiso 1 1 calc R . .
H22C H 0.6269 0.0093 0.4775 0.033 Uiso 1 1 calc R . .
C23 C 0.53114(14) 0.11472(13) 0.48784(11) 0.0265(6) Uani 1 1 d U . .
H23A H 0.5207 0.1631 0.4875 0.032 Uiso 1 1 calc R . .
H23B H 0.5508 0.1017 0.5289 0.032 Uiso 1 1 calc R . .
H23C H 0.4845 0.0899 0.4794 0.032 Uiso 1 1 calc R . .
C31 C 0.55685(13) 0.30719(12) 0.21564(10) 0.0223(5) Uani 1 1 d U . .
H31 H 0.6002 0.3214 0.1888 0.027 Uiso 1 1 calc R . .
C32 C 0.51937(14) 0.24595(12) 0.18570(12) 0.0299(6) Uani 1 1 d U . .
H32A H 0.5557 0.2089 0.1833 0.036 Uiso 1 1 calc R . .
H32B H 0.5022 0.2576 0.1435 0.036 Uiso 1 1 calc R . .
H32C H 0.4761 0.2320 0.2111 0.036 Uiso 1 1 calc R . .
C33 C 0.49953(15) 0.36517(12) 0.21865(12) 0.0318(6) Uani 1 1 d U . .
H33A H 0.5234 0.4048 0.2374 0.038 Uiso 1 1 calc R . .
H33B H 0.4563 0.3515 0.2442 0.038 Uiso 1 1 calc R . .
H33C H 0.4824 0.3761 0.1763 0.038 Uiso 1 1 calc R . .
C41 C 0.64669(13) 0.36154(11) 0.32113(11) 0.0207(5) Uani 1 1 d U . .
H41 H 0.6876 0.3441 0.3489 0.025 Uiso 1 1 calc R . .
C42 C 0.59895(14) 0.40913(12) 0.36161(12) 0.0281(6) Uani 1 1 d U . .
H42A H 0.5747 0.3834 0.3951 0.034 Uiso 1 1 calc R . .
H42B H 0.5602 0.4305 0.3356 0.034 Uiso 1 1 calc R . .
H42C H 0.6314 0.4438 0.3798 0.034 Uiso 1 1 calc R . .
C43 C 0.68606(15) 0.40026(12) 0.26857(12) 0.0282(6) Uani 1 1 d U . .
H43A H 0.7162 0.3690 0.2434 0.034 Uiso 1 1 calc R . .
H43B H 0.7190 0.4347 0.2867 0.034 Uiso 1 1 calc R . .
H43C H 0.6482 0.4218 0.2420 0.034 Uiso 1 1 calc R . .
C51 C 0.36642(12) 0.21914(12) 0.48206(10) 0.0189(5) Uani 1 1 d DU . .
C52 C 0.32461(13) 0.17259(12) 0.44799(11) 0.0226(5) Uani 1 1 d DU . .
H52 H 0.3227 0.1759 0.4037 0.027 Uiso 1 1 calc R . .
C53 C 0.28595(14) 0.12173(13) 0.47796(12) 0.0269(6) Uani 1 1 d DU . .
H53 H 0.2574 0.0902 0.4545 0.032 Uiso 1 1 calc R . .
C54 C 0.28905(14) 0.11698(13) 0.54264(12) 0.0302(6) Uani 1 1 d DU . .
H54 H 0.2623 0.0822 0.5634 0.036 Uiso 1 1 calc R . .
C55 C 0.33049(14) 0.16216(13) 0.57687(12) 0.0297(6) Uani 1 1 d DU . .
H55 H 0.3327 0.1582 0.6211 0.036 Uiso 1 1 calc R . .
C56 C 0.36928(13) 0.21392(13) 0.54681(11) 0.0251(5) Uani 1 1 d DU . .
H56 H 0.3976 0.2455 0.5705 0.030 Uiso 1 1 calc R . .
C61 C 0.47282(13) 0.33030(12) 0.49774(11) 0.0224(5) Uani 1 1 d DU . .
H61 H 0.4436 0.3062 0.4680 0.027 Uiso 1 1 calc R . .
C62 C 0.44153(17) 0.38294(14) 0.53022(13) 0.0413(7) Uani 1 1 d DU . .
H62 H 0.3902 0.3948 0.5239 0.050 Uiso 1 1 calc R . .
C63 C 0.4858(2) 0.41897(16) 0.57265(15) 0.0566(10) Uani 1 1 d DU . .
H63 H 0.4644 0.4555 0.5951 0.068 Uiso 1 1 calc R . .
C64 C 0.55970(18) 0.40206(15) 0.58210(13) 0.0440(8) Uani 1 1 d DU . .
H64 H 0.5899 0.4277 0.6100 0.053 Uiso 1 1 calc R . .
C65 C 0.59013(16) 0.34797(15) 0.55113(12) 0.0372(7) Uani 1 1 d DU . .
H65 H 0.6407 0.3348 0.5590 0.045 Uiso 1 1 calc R . .
C66 C 0.54665(14) 0.31249(14) 0.50831(11) 0.0289(6) Uani 1 1 d DU . .
H66 H 0.5681 0.2757 0.4862 0.035 Uiso 1 1 calc R . .
C71 C 0.34660(13) 0.34327(12) 0.41362(10) 0.0204(5) Uani 1 1 d DU . .
H71 H 0.3814 0.3093 0.4255 0.024 Uiso 1 1 calc R . .
C72 C 0.36745(14) 0.39192(13) 0.37080(11) 0.0251(5) Uani 1 1 d DU . .
H72 H 0.4164 0.3907 0.3528 0.030 Uiso 1 1 calc R . .
C73 C 0.31783(14) 0.44231(13) 0.35387(12) 0.0292(6) Uani 1 1 d DU . .
H73 H 0.3326 0.4756 0.3245 0.035 Uiso 1 1 calc R . .
C74 C 0.24657(15) 0.44390(13) 0.38000(11) 0.0297(6) Uani 1 1 d DU . .
H74 H 0.2124 0.4789 0.3693 0.036 Uiso 1 1 calc R . .
C75 C 0.22523(15) 0.39457(15) 0.42170(14) 0.0380(7) Uani 1 1 d DU . .
H75 H 0.1758 0.3952 0.4387 0.046 Uiso 1 1 calc R . .
C76 C 0.27493(14) 0.34405(14) 0.43912(12) 0.0314(6) Uani 1 1 d DU . .
H76 H 0.2600 0.3105 0.4682 0.038 Uiso 1 1 calc R . .
B1 B 0.80349(15) 0.17248(13) 0.32062(13) 0.0204(5) Uani 1 1 d U . .
H1 H 0.8572 0.1796 0.3472 0.024 Uiso 1 1 calc R . .
B2 B 0.75817(14) 0.23978(13) 0.28430(12) 0.0176(5) Uani 1 1 d U . .
H2 H 0.7822 0.2917 0.2878 0.021 Uiso 1 1 calc R . .
B3 B 0.71438(14) 0.20093(13) 0.34927(12) 0.0177(5) Uani 1 1 d U . .
H3 H 0.7063 0.2269 0.3952 0.021 Uiso 1 1 calc R . .
B4 B 0.73489(14) 0.11367(14) 0.34466(13) 0.0191(5) Uani 1 1 d U . .
H4 H 0.7427 0.0827 0.3879 0.023 Uiso 1 1 calc R . .
B5 B 0.78479(15) 0.09857(14) 0.27550(13) 0.0208(5) Uani 1 1 d U . .
H5 H 0.8261 0.0561 0.2729 0.025 Uiso 1 1 calc R . .
B6 B 0.79957(15) 0.17829(13) 0.23661(12) 0.0200(5) Uani 1 1 d U . .
H6 H 0.8503 0.1901 0.2075 0.024 Uiso 1 1 calc R . .
B9 B 0.68765(15) 0.08430(13) 0.27695(13) 0.0191(5) Uani 1 1 d DU . .
H9 H 0.6620(12) 0.0357(9) 0.2813(11) 0.027(7) Uiso 1 1 d D . .
B10 B 0.73251(16) 0.11958(14) 0.20825(13) 0.0217(6) Uani 1 1 d DU . .
H10A H 0.6783(10) 0.1449(11) 0.2071(11) 0.025(7) Uiso 1 1 d D . .
H10B H 0.7444(14) 0.0922(11) 0.1658(9) 0.031(7) Uiso 1 1 d D . .
B11 B 0.70890(15) 0.20988(14) 0.21628(12) 0.0192(5) Uani 1 1 d DU . .
H011 H 0.6973(12) 0.2434(10) 0.1782(9) 0.018(6) Uiso 1 1 d D . .
C7 C 0.65063(12) 0.14584(11) 0.31529(10) 0.0156(4) Uani 1 1 d U . .
C8 C 0.66375(12) 0.21938(11) 0.28277(10) 0.0151(4) Uani 1 1 d U . .

loop_
_atom_site_aniso_label
_atom_site_aniso_U_11
_atom_site_aniso_U_22
_atom_site_aniso_U_33
_atom_site_aniso_U_23
_atom_site_aniso_U_13
_atom_site_aniso_U_12
Au 0.01413(4) 0.01725(4) 0.01697(4) 0.00013(3) 0.00121(3) 0.00231(4)
P1 0.0126(3) 0.0146(3) 0.0187(3) 0.0017(2) 0.0013(2) 0.0000(2)
P2 0.0163(3) 0.0139(3) 0.0176(3) 0.0010(2) 0.0010(2) 0.0007(2)
P3 0.0154(3) 0.0206(3) 0.0179(3) -0.0017(2) 0.0005(2) 0.0032(2)
C11 0.0158(12) 0.0167(11) 0.0270(12) -0.0021(9) 0.0012(9) -0.0025(9)
C12 0.0199(12) 0.0301(13) 0.0278(12) -0.0040(9) -0.0021(11) -0.0051(12)
C13 0.0180(12) 0.0237(14) 0.0335(14) -0.0001(10) 0.0023(10) -0.0067(10)
C21 0.0152(11) 0.0231(13) 0.0211(11) 0.0056(9) 0.0013(9) 0.0005(9)
C22 0.0258(13) 0.0253(14) 0.0320(14) 0.0095(11) 0.0010(11) 0.0025(11)
C23 0.0225(13) 0.0347(15) 0.0224(13) 0.0091(11) 0.0038(10) 0.0008(11)
C31 0.0229(12) 0.0217(13) 0.0224(12) 0.0030(9) -0.0021(10) 0.0036(10)
C32 0.0310(13) 0.0319(15) 0.0268(13) -0.0023(11) -0.0094(10) 0.0034(11)
C33 0.0335(15) 0.0301(13) 0.0319(13) 0.0044(10) -0.0071(13) 0.0099(13)
C41 0.0215(12) 0.0144(12) 0.0261(12) -0.0009(9) 0.0008(10) -0.0009(9)
C42 0.0281(14) 0.0192(13) 0.0370(15) -0.0073(11) 0.0021(11) 0.0005(10)
C43 0.0285(14) 0.0176(13) 0.0385(15) 0.0040(11) 0.0036(11) -0.0053(10)
C51 0.0151(11) 0.0201(12) 0.0215(11) 0.0017(9) 0.0025(8) 0.0059(9)
C52 0.0202(12) 0.0272(14) 0.0205(12) 0.0002(10) 0.0004(9) 0.0021(10)
C53 0.0209(13) 0.0249(14) 0.0348(14) -0.0006(11) 0.0013(10) -0.0003(10)
C54 0.0256(14) 0.0255(15) 0.0394(15) 0.0088(11) 0.0127(11) 0.0054(11)
C55 0.0339(15) 0.0334(15) 0.0217(12) 0.0041(11) 0.0082(11) 0.0078(12)
C56 0.0253(13) 0.0288(14) 0.0212(12) -0.0029(10) 0.0018(9) 0.0049(11)
C61 0.0250(12) 0.0248(13) 0.0173(11) -0.0042(10) -0.0028(9) -0.0034(10)
C62 0.0407(17) 0.0403(18) 0.0428(17) -0.0171(14) -0.0105(14) 0.0137(14)
C63 0.078(3) 0.0416(19) 0.050(2) -0.0254(15) -0.0200(18) 0.0129(17)
C64 0.057(2) 0.0427(19) 0.0327(16) -0.0039(13) -0.0122(15) -0.0173(15)
C65 0.0268(14) 0.055(2) 0.0298(14) 0.0023(13) -0.0054(11) -0.0140(13)
C66 0.0226(13) 0.0343(16) 0.0296(14) -0.0025(11) 0.0022(11) -0.0044(11)
C71 0.0191(12) 0.0187(12) 0.0234(12) -0.0023(9) -0.0021(9) 0.0078(9)
C72 0.0202(12) 0.0273(14) 0.0278(13) 0.0033(11) -0.0002(10) 0.0034(10)
C73 0.0318(15) 0.0239(14) 0.0318(14) 0.0053(11) -0.0039(11) 0.0031(11)
C74 0.0288(14) 0.0255(14) 0.0346(15) -0.0018(11) -0.0094(11) 0.0115(11)
C75 0.0250(15) 0.0433(18) 0.0457(18) 0.0060(14) 0.0083(12) 0.0131(12)
C76 0.0243(14) 0.0356(16) 0.0342(15) 0.0091(12) 0.0086(11) 0.0091(11)
B1 0.0155(12) 0.0203(14) 0.0255(13) -0.0004(11) 0.0014(10) -0.0001(10)
B2 0.0129(11) 0.0190(13) 0.0210(13) -0.0006(10) 0.0013(9) -0.0035(10)
B3 0.0150(12) 0.0180(13) 0.0202(12) 0.0000(9) -0.0011(9) -0.0004(10)
B4 0.0145(13) 0.0179(13) 0.0250(13) 0.0012(10) 0.0011(10) 0.0027(10)
B5 0.0180(13) 0.0171(13) 0.0274(14) -0.0010(11) 0.0046(10) 0.0008(10)
B6 0.0168(13) 0.0207(14) 0.0224(13) -0.0018(10) 0.0043(10) -0.0026(10)
B9 0.0171(13) 0.0150(13) 0.0251(13) -0.0024(10) 0.0033(10) -0.0016(10)
B10 0.0194(14) 0.0202(14) 0.0255(14) -0.0044(11) 0.0052(10) 0.0006(11)
B11 0.0215(13) 0.0190(14) 0.0171(12) -0.0009(10) 0.0024(10) -0.0026(11)
C7 0.0130(11) 0.0139(11) 0.0197(11) 0.0005(8) 0.0014(8) -0.0012(8)
C8 0.0137(10) 0.0131(10) 0.0187(10) -0.0005(8) 0.0017(8) 0.0002(8)

loop_
_atom_type_symbol
_atom_type_description
_atom_type_scat_dispersion_real
_atom_type_scat_dispersion_imag
_atom_type_scat_source
C C 0.0033 0.0016 'International Tables Vol C Tables 4.2.6.8 and 6.1.1.4'
H H 0.0000 0.0000 'International Tables Vol C Tables 4.2.6.8 and 6.1.1.4'
P P 0.1023 0.0942 'International Tables Vol C Tables 4.2.6.8 and 6.1.1.4'
B B 0.0013 0.0007 'International Tables Vol C Tables 4.2.6.8 and 6.1.1.4'
Au Au -2.0133 8.8022 'International Tables Vol C Tables 4.2.6.8 and 6.1.1.4'

loop_
_geom_angle_atom_site_label_1
_geom_angle_atom_site_label_2
_geom_angle_atom_site_label_3
_geom_angle
_geom_angle_site_symmetry_1
_geom_angle_site_symmetry_3
_geom_angle_publ_flag
P3 Au P2 137.91(2) . . y
P3 Au P1 129.21(2) . . y
P2 Au P1 90.38(2) . . y
C11 P1 C7 104.88(10) . . ?
C11 P1 C21 105.23(11) . . ?
C7 P1 C21 106.26(10) . . ?
C11 P1 Au 119.58(7) . . y
C7 P1 Au 106.02(7) . . y
C21 P1 Au 113.82(8) . . y
C31 P2 C8 105.99(10) . . y
C31 P2 C41 106.35(11) . . y
C8 P2 C41 105.51(10) . . y
C31 P2 Au 116.13(8) . . y
C8 P2 Au 105.89(7) . . y
C41 P2 Au 116.04(7) . . y
C51 P3 C71 104.45(10) . . ?
C51 P3 C61 105.98(10) . . ?
C71 P3 C61 103.18(11) . . ?
C51 P3 Au 115.61(8) . . y
C71 P3 Au 118.75(7) . . y
C61 P3 Au 107.54(8) . . y
C12 C11 C13 110.05(19) . . ?
C12 C11 P1 111.35(16) . . ?
C13 C11 P1 110.58(16) . . ?
C22 C21 C23 110.51(19) . . ?
C22 C21 P1 114.55(16) . . ?
C23 C21 P1 111.42(16) . . ?
C32 C31 C33 109.1(2) . . ?
C32 C31 P2 110.80(16) . . ?
C33 C31 P2 110.91(16) . . ?
C43 C41 C42 110.9(2) . . ?
C43 C41 P2 114.16(16) . . ?
C42 C41 P2 112.54(16) . . ?
C56 C51 C52 119.5(2) . . ?
C56 C51 P3 122.61(19) . . ?
C52 C51 P3 117.89(17) . . ?
C53 C52 C51 120.6(2) . . ?
C52 C53 C54 119.6(2) . . ?
C55 C54 C53 120.6(2) . . ?
C54 C55 C56 120.1(2) . . ?
C51 C56 C55 119.8(2) . . ?
C62 C61 C66 119.9(2) . . ?
C62 C61 P3 121.7(2) . . ?
C66 C61 P3 118.45(19) . . ?
C61 C62 C63 119.5(3) . . ?
C64 C63 C62 120.5(3) . . ?
C63 C64 C65 119.8(3) . . ?
C64 C65 C66 119.8(3) . . ?
C61 C66 C65 120.4(3) . . ?
C76 C71 C72 120.0(2) . . ?
C76 C71 P3 122.07(18) . . ?
C72 C71 P3 117.82(17) . . ?
C73 C72 C71 120.7(2) . . ?
C72 C73 C74 119.5(2) . . ?
C75 C74 C73 119.8(2) . . ?
C74 C75 C76 120.9(3) . . ?
C71 C76 C75 119.1(2) . . ?
B2 B1 B4 108.67(18) . . ?
B2 B1 B3 60.14(14) . . ?
B4 B1 B3 59.96(14) . . ?
B2 B1 B5 107.70(19) . . ?
B4 B1 B5 59.02(15) . . ?
B3 B1 B5 106.30(18) . . ?
B2 B1 B6 59.24(15) . . ?
B4 B1 B6 107.85(19) . . ?
B3 B1 B6 106.71(18) . . ?
B5 B1 B6 60.49(15) . . ?
C8 B2 B1 106.03(18) . . ?
C8 B2 B6 103.42(17) . . ?
B1 B2 B6 62.04(15) . . ?
C8 B2 B3 59.04(13) . . ?
B1 B2 B3 61.16(15) . . ?
B6 B2 B3 109.68(19) . . ?
C8 B2 B11 55.57(13) . . ?
B1 B2 B11 109.35(19) . . ?
B6 B2 B11 60.17(15) . . ?
B3 B2 B11 106.13(17) . . ?
C8 B3 C7 56.48(13) . . ?
C8 B3 B2 59.16(13) . . ?
C7 B3 B2 103.46(17) . . ?
C8 B3 B4 105.62(18) . . ?
C7 B3 B4 59.57(14) . . ?
B2 B3 B4 107.02(18) . . ?
C8 B3 B1 104.22(18) . . ?
C7 B3 B1 103.51(18) . . ?
B2 B3 B1 58.69(14) . . ?
B4 B3 B1 59.37(15) . . ?
C7 B4 B5 101.08(18) . . ?
C7 B4 B1 104.11(18) . . ?
B5 B4 B1 61.19(15) . . ?
C7 B4 B9 54.59(13) . . ?
B5 B4 B9 59.47(15) . . ?
B1 B4 B9 107.84(19) . . ?
C7 B4 B3 59.06(14) . . ?
B5 B4 B3 108.56(19) . . ?
B1 B4 B3 60.68(15) . . ?
B9 B4 B3 105.68(18) . . ?
B9 B5 B4 60.90(15) . . ?
B9 B5 B10 62.20(16) . . ?
B4 B5 B10 112.5(2) . . ?
B9 B5 B1 107.86(19) . . ?
B4 B5 B1 59.79(15) . . ?
B10 B5 B1 110.09(19) . . ?
B9 B5 B6 107.06(19) . . ?
B4 B5 B6 108.18(19) . . ?
B10 B5 B6 59.54(15) . . ?
B1 B5 B6 60.12(14) . . ?
B2 B6 B10 112.12(19) . . ?
B2 B6 B11 61.18(15) . . ?
B10 B6 B11 62.76(15) . . ?
B2 B6 B1 58.71(14) . . ?
B10 B6 B1 108.96(19) . . ?
B11 B6 B1 107.52(18) . . ?
B2 B6 B5 106.40(18) . . ?
B10 B6 B5 58.92(16) . . ?
B11 B6 B5 106.87(18) . . ?
B1 B6 B5 59.39(15) . . ?
C7 B9 B5 106.73(19) . . ?
C7 B9 B4 61.79(14) . . ?
B5 B9 B4 59.63(15) . . ?
C7 B9 B10 107.33(19) . . ?
B5 B9 B10 59.30(15) . . ?
B4 B9 B10 109.11(19) . . ?
B5 B10 B6 61.54(16) . . ?
B5 B10 B9 58.50(15) . . ?
B6 B10 B9 105.77(19) . . ?
B5 B10 B11 105.86(19) . . ?
B6 B10 B11 58.82(15) . . ?
B9 B10 B11 101.57(17) . . ?
C8 B11 B6 105.63(17) . . ?
C8 B11 B2 59.92(14) . . ?
B6 B11 B2 58.65(14) . . ?
C8 B11 B10 107.58(18) . . ?
B6 B11 B10 58.42(15) . . ?
B2 B11 B10 106.58(18) . . ?
B9 C7 C8 113.80(17) . . ?
B9 C7 B3 115.23(18) . . ?
C8 C7 B3 61.38(13) . . ?
B9 C7 B4 63.62(15) . . ?
C8 C7 B4 111.03(17) . . ?
B3 C7 B4 61.37(14) . . ?
B9 C7 P1 120.33(16) . . ?
C8 C7 P1 117.26(14) . . ?
B3 C7 P1 115.03(14) . . ?
B4 C7 P1 119.61(15) . . ?
C7 C8 B11 109.57(18) . . ?
C7 C8 B3 62.13(14) . . ?
B11 C8 B3 115.86(18) . . ?
C7 C8 B2 109.91(17) . . ?
B11 C8 B2 64.51(15) . . ?
B3 C8 B2 61.80(14) . . ?
C7 C8 P2 119.42(14) . . ?
B11 C8 P2 121.91(16) . . ?
B3 C8 P2 113.56(14) . . ?
B2 C8 P2 119.30(15) . . ?

loop_
_geom_bond_atom_site_label_1
_geom_bond_atom_site_label_2
_geom_bond_distance
_geom_bond_site_symmetry_2
_geom_bond_publ_flag
Au P3 2.3076(6) . y
Au P2 2.3791(6) . y
Au P1 2.4083(6) . y
P1 C11 1.851(2) . y
P1 C7 1.856(2) . y
P1 C21 1.866(2) . y
P2 C31 1.843(2) . y
P2 C8 1.853(2) . ?
P2 C41 1.864(2) . ?
P3 C51 1.820(2) . ?
P3 C71 1.838(2) . ?
P3 C61 1.844(2) . ?
C11 C12 1.522(3) . ?
C11 C13 1.542(3) . ?
C21 C22 1.528(3) . ?
C21 C23 1.540(3) . ?
C31 C32 1.528(3) . ?
C31 C33 1.539(3) . ?
C41 C43 1.531(3) . ?
C41 C42 1.537(3) . ?
C51 C56 1.390(3) . ?
C51 C52 1.392(3) . ?
C52 C53 1.380(3) . ?
C53 C54 1.388(3) . ?
C54 C55 1.373(4) . ?
C55 C56 1.395(3) . ?
C61 C62 1.373(3) . ?
C61 C66 1.376(3) . ?
C62 C63 1.398(4) . ?
C63 C64 1.369(4) . ?
C64 C65 1.374(4) . ?
C65 C66 1.390(3) . ?
C71 C76 1.384(3) . ?
C71 C72 1.382(3) . ?
C72 C73 1.382(3) . ?
C73 C74 1.383(4) . ?
C74 C75 1.379(4) . ?
C75 C76 1.388(3) . ?
B1 B2 1.744(4) . ?
B1 B4 1.764(4) . ?
B1 B3 1.788(4) . ?
B1 B5 1.789(4) . ?
B1 B6 1.802(4) . ?
B2 C8 1.724(3) . ?
B2 B6 1.753(4) . ?
B2 B3 1.770(4) . ?
B2 B11 1.799(4) . ?
B3 C8 1.722(3) . ?
B3 C7 1.734(3) . ?
B3 B4 1.775(4) . ?
B4 C7 1.744(3) . ?
B4 B5 1.750(4) . ?
B4 B9 1.773(4) . ?
B5 B9 1.747(4) . ?
B5 B10 1.762(4) . ?
B5 B6 1.809(4) . ?
B6 B10 1.774(4) . ?
B6 B11 1.781(4) . ?
B9 C7 1.613(3) . ?
B9 B10 1.813(4) . ?
B10 B11 1.851(4) . ?
B11 C8 1.644(3) . ?
C7 C8 1.636(3) . ?
